data_7161005
loop_
_publ_author_name
'Szyma&#x144;ska, Julia'
'Palusiak, Marcin'
'Rybarczyk-Pirek, Agnieszka J'
'Wiosna-Sa&#x142;yga, Gabriela'
'Rachwalski, Micha&#x142;'
'Pieczonka, Adam M.'

_publ_section_title
;
 Regio- and stereoselective ring-opening of aziridines: a click chemistry
 approach to chiral amino alcohols and triazole-modified compounds.
;
_journal_issue 11
_journal_name_full 'Organic &amp; biomolecular chemistry'
_journal_page_first 2254
_journal_page_last 2260
_journal_paper_doi 10.1039/d6ob00147e
_journal_volume 24
_journal_year 2026
_chemical_absolute_configuration rm
_chemical_formula_sum 'C13 H20 N4 O'
_chemical_formula_weight 248.33
_space_group_crystal_system orthorhombic
_space_group_IT_number 19
_space_group_name_Hall 'P 2ac 2ab'
_space_group_name_H-M_alt 'P 21 21 21'
_atom_sites_solution_hydrogens mixed
_audit_creation_method SHELXL-2014
_audit_update_record
;
2025-11-09 deposited with the CCDC.	2026-02-19 downloaded from the CCDC.
;
_cell_angle_alpha 90
_cell_angle_beta 90
_cell_angle_gamma 90
_cell_formula_units_Z 4
_cell_length_a 6.76270(10)
_cell_length_b 12.3209(2)
_cell_length_c 17.7941(2)
_cell_measurement_reflns_used 10444
_cell_measurement_temperature 294.23(10)
_cell_measurement_theta_max 76.5370
_cell_measurement_theta_min 4.3320
_cell_volume 1482.65(4)
_computing_structure_refinement 'SHELXL-2014 (Sheldrick, 2014)'
_diffrn_ambient_temperature 294.23(10)
_diffrn_detector 'Hybrid Pixel Array Detector'
_diffrn_detector_area_resol_mean 10.0000
_diffrn_detector_type HyPix
_diffrn_measured_fraction_theta_full 1.000
_diffrn_measured_fraction_theta_max 0.973
_diffrn_measurement_device 'four-circle diffractometer'
_diffrn_measurement_device_type 'XtaLAB Synergy, Dualflex, HyPix'
_diffrn_radiation_type CuK\a
_diffrn_radiation_wavelength 1.54184
_diffrn_reflns_av_R_equivalents 0.0331
_diffrn_reflns_av_unetI/netI 0.0210
_diffrn_reflns_Laue_measured_fraction_full 1.000
_diffrn_reflns_Laue_measured_fraction_max 0.973
_diffrn_reflns_limit_h_max 8
_diffrn_reflns_limit_h_min -5
_diffrn_reflns_limit_k_max 15
_diffrn_reflns_limit_k_min -15
_diffrn_reflns_limit_l_max 21
_diffrn_reflns_limit_l_min -21
_diffrn_reflns_number 14244
_diffrn_reflns_point_group_measured_fraction_full 1.000
_diffrn_reflns_point_group_measured_fraction_max 0.947
_diffrn_reflns_theta_full 67.684
_diffrn_reflns_theta_max 76.737
_diffrn_reflns_theta_min 4.365
_diffrn_source 'micro-focus sealed X-ray tube'
_diffrn_source_type 'PhotonJet (Cu) X-ray Source'
_exptl_absorpt_coefficient_mu 0.588
_exptl_absorpt_correction_T_max 1.00000
_exptl_absorpt_correction_T_min 0.72257
_exptl_absorpt_correction_type multi-scan
_exptl_absorpt_process_details
;
CrysAlisPro 1.171.43.143a (Rigaku Oxford Diffraction, 2024)
Empirical absorption correction using spherical harmonics,
implemented in SCALE3 ABSPACK scaling algorithm.
;
_exptl_crystal_colour colorless
_exptl_crystal_density_diffrn 1.112
_exptl_crystal_description prism
_exptl_crystal_F_000 536
_exptl_crystal_size_max 0.3
_exptl_crystal_size_mid 0.1
_exptl_crystal_size_min 0.1
_refine_diff_density_max 0.123
_refine_diff_density_min -0.103
_refine_diff_density_rms 0.023
_refine_ls_abs_structure_details
;
 Flack x determined using 1092 quotients [(I+)-(I-)]/[(I+)+(I-)]
 (Parsons, Flack and Wagner, Acta Cryst. B69 (2013) 249-259).
;
_refine_ls_abs_structure_Flack -0.04(12)
_refine_ls_extinction_coef 0.0040(8)
_refine_ls_extinction_expression Fc^*^=kFc[1+0.001xFc^2^\l^3^/sin(2\q)]^-1/4^
_refine_ls_extinction_method SHELXL
_refine_ls_goodness_of_fit_ref 1.074
_refine_ls_hydrogen_treatment mixed
_refine_ls_matrix_type full
_refine_ls_number_parameters 174
_refine_ls_number_reflns 2967
_refine_ls_number_restraints 0
_refine_ls_restrained_S_all 1.074
_refine_ls_R_factor_all 0.0377
_refine_ls_R_factor_gt 0.0355
_refine_ls_shift/su_max 0.000
_refine_ls_shift/su_mean 0.000
_refine_ls_structure_factor_coef Fsqd
_refine_ls_weighting_details 'w=1/[\s^2^(Fo^2^)+(0.0505P)^2^+0.1070P] where P=(Fo^2^+2Fc^2^)/3'
_refine_ls_weighting_scheme calc
_refine_ls_wR_factor_gt 0.0985
_refine_ls_wR_factor_ref 0.1003
_reflns_Friedel_coverage 0.675
_reflns_Friedel_fraction_full 0.999
_reflns_Friedel_fraction_max 0.911
_reflns_number_gt 2776
_reflns_number_total 2967
_reflns_threshold_expression 'I > 2\s(I)'
_cod_data_source_file d6ob00147e2.cif
_cod_data_source_block shelx_CCDC5
_cod_depositor_comments 'Adding full bibliography for 7161000--7161011.cif.'
_cod_database_code 7161005
_shelx_space_group_comment
;
The symmetry employed for this shelxl refinement is uniquely defined
by the following loop, which should always be used as a source of
symmetry information in preference to the above space-group names.
They are only intended as comments.
;
_oxdiff_exptl_absorpt_empirical_full_min 0.461
_oxdiff_exptl_absorpt_empirical_full_max 1.360
_oxdiff_exptl_absorpt_empirical_details
;
Empirical correction (ABSPACK) includes:
- Absorption correction using spherical harmonics
- Frame scaling
;
_shelxl_version_number 2014-1

loop_
_space_group_symop_operation_xyz
'x, y, z'
'-x+1/2, -y, z+1/2'
'-x, y+1/2, -z+1/2'
'x+1/2, -y+1/2, -z'

loop_
_atom_site_label
_atom_site_type_symbol
_atom_site_fract_x
_atom_site_fract_y
_atom_site_fract_z
_atom_site_U_iso_or_equiv
_atom_site_adp_type
_atom_site_occupancy
_atom_site_site_symmetry_order
_atom_site_calc_flag
_atom_site_refinement_flags_posn
_atom_site_refinement_flags_adp
_atom_site_refinement_flags_occupancy
_atom_site_disorder_assembly
_atom_site_disorder_group
O1 O -0.0593(2) 0.72369(12) 0.45932(8) 0.0647(4) Uani 1 1 d . . . . .
N1 N 0.2471(2) 0.58672(10) 0.49304(8) 0.0468(3) Uani 1 1 d . . . . .
C2 C 0.2921(2) 0.47134(12) 0.50594(9) 0.0475(4) Uani 1 1 d . . . . .
H2 H 0.1801 0.4284 0.4875 0.057 Uiso 1 1 calc R U . . .
C10 C 0.1990(3) 0.61448(13) 0.41499(9) 0.0503(4) Uani 1 1 d . . . . .
H10B H 0.1062 0.5620 0.3948 0.060 Uiso 1 1 calc R U . . .
H10A H 0.3179 0.6125 0.3846 0.060 Uiso 1 1 calc R U . . .
C12 C 0.0582(3) 0.76032(14) 0.33268(10) 0.0564(4) Uani 1 1 d . . . . .
C11 C 0.1089(3) 0.72717(14) 0.41222(9) 0.0495(4) Uani 1 1 d . . . . .
H11 H 0.2039 0.7793 0.4330 0.059 Uiso 1 1 calc R U . . .
C4 C 0.4781(3) 0.43468(15) 0.46330(11) 0.0571(4) Uani 1 1 d . . . . .
H4 H 0.4578 0.4545 0.4105 0.068 Uiso 1 1 calc R U . . .
N31 N 0.1088(3) 0.4752(2) 0.62237(9) 0.0847(6) Uani 1 1 d . . . . .
N32 N 0.0925(3) 0.46819(19) 0.68918(10) 0.0850(6) Uani 1 1 d . . . . .
C3 C 0.3066(3) 0.45498(17) 0.59018(11) 0.0590(5) Uani 1 1 d . . . . .
H3B H 0.3489 0.3815 0.6013 0.071 Uiso 1 1 calc R U . . .
H3A H 0.4022 0.5050 0.6115 0.071 Uiso 1 1 calc R U . . .
C42 C 0.5020(3) 0.31221(17) 0.46530(15) 0.0762(6) Uani 1 1 d . . . . .
H42B H 0.5390 0.2900 0.5150 0.114 Uiso 1 1 calc R U . . .
H42A H 0.6029 0.2908 0.4304 0.114 Uiso 1 1 calc R U . . .
H42C H 0.3791 0.2784 0.4518 0.114 Uiso 1 1 calc R U . . .
C17 C 0.1871(5) 0.8221(2) 0.29208(13) 0.0869(7) Uani 1 1 d . . . . .
H16 H 0.3060 0.8433 0.3138 0.104 Uiso 1 1 calc R U . . .
C16 C 0.1445(7) 0.8539(3) 0.21891(15) 0.1134(11) Uani 1 1 d . . . . .
H15 H 0.2337 0.8965 0.1922 0.136 Uiso 1 1 calc R U . . .
C41 C 0.6646(4) 0.4912(2) 0.48833(19) 0.1014(10) Uani 1 1 d . . . . .
H41A H 0.6515 0.5679 0.4802 0.152 Uiso 1 1 calc R U . . .
H41C H 0.7748 0.4642 0.4599 0.152 Uiso 1 1 calc R U . . .
H41B H 0.6863 0.4775 0.5408 0.152 Uiso 1 1 calc R U . . .
C13 C -0.1144(5) 0.7304(3) 0.29892(15) 0.0966(8) Uani 1 1 d . . . . .
H12 H -0.2053 0.6887 0.3254 0.116 Uiso 1 1 calc R U . . .
C15 C -0.0278(7) 0.8225(3) 0.18664(16) 0.1149(13) Uani 1 1 d . . . . .
H14 H -0.0569 0.8432 0.1376 0.138 Uiso 1 1 calc R U . . .
N33 N 0.0584(5) 0.4636(3) 0.75047(14) 0.1504(15) Uani 1 1 d . . . . .
C14 C -0.1566(6) 0.7613(3) 0.22585(18) 0.1229(12) Uani 1 1 d . . . . .
H13 H -0.2747 0.7396 0.2037 0.147 Uiso 1 1 calc R U . . .
H1N H 0.139(3) 0.6020(16) 0.5191(11) 0.054(5) Uiso 1 1 d . . . . .
H1O H -0.099(4) 0.787(2) 0.4704(13) 0.082(8) Uiso 1 1 d . . . . .

loop_
_atom_site_aniso_label
_atom_site_aniso_U_11
_atom_site_aniso_U_22
_atom_site_aniso_U_33
_atom_site_aniso_U_23
_atom_site_aniso_U_13
_atom_site_aniso_U_12
O1 0.0749(8) 0.0480(7) 0.0712(8) 0.0060(6) 0.0235(7) 0.0116(6)
N1 0.0562(8) 0.0394(7) 0.0449(7) -0.0001(5) 0.0021(6) 0.0020(6)
C2 0.0508(8) 0.0387(8) 0.0528(9) 0.0003(7) -0.0030(7) -0.0026(6)
C10 0.0613(9) 0.0457(8) 0.0440(8) -0.0023(7) 0.0000(7) 0.0052(7)
C12 0.0722(11) 0.0450(9) 0.0520(9) 0.0014(7) -0.0020(8) 0.0084(8)
C11 0.0578(9) 0.0421(8) 0.0485(8) 0.0002(7) 0.0035(7) 0.0010(7)
C4 0.0591(10) 0.0451(9) 0.0671(11) -0.0015(8) 0.0038(8) 0.0031(7)
N31 0.0776(12) 0.1246(18) 0.0519(9) 0.0188(10) 0.0042(8) 0.0177(12)
N32 0.0934(14) 0.1054(17) 0.0561(11) 0.0186(10) 0.0047(9) 0.0169(12)
C3 0.0614(10) 0.0571(10) 0.0584(10) 0.0092(8) -0.0053(8) 0.0041(9)
C42 0.0767(14) 0.0514(11) 0.1004(17) -0.0018(11) 0.0070(12) 0.0110(10)
C17 0.1075(19) 0.0911(17) 0.0620(12) 0.0172(12) 0.0001(13) -0.0173(15)
C16 0.170(3) 0.106(2) 0.0643(14) 0.0249(14) 0.004(2) -0.022(2)
C41 0.0599(12) 0.0905(17) 0.154(3) -0.0403(18) 0.0253(15) -0.0165(12)
C13 0.0977(18) 0.103(2) 0.0886(17) 0.0211(14) -0.0297(15) -0.0140(16)
C15 0.194(4) 0.0852(19) 0.0661(16) 0.0121(14) -0.030(2) 0.016(2)
N33 0.153(3) 0.237(4) 0.0612(13) 0.0327(18) 0.0189(15) 0.054(3)
C14 0.138(3) 0.132(3) 0.099(2) 0.019(2) -0.057(2) -0.005(2)

loop_
_atom_type_symbol
_atom_type_description
_atom_type_scat_dispersion_real
_atom_type_scat_dispersion_imag
_atom_type_scat_source
C C 0.0181 0.0091 'International Tables Vol C Tables 4.2.6.8 and 6.1.1.4'
H H 0.0000 0.0000 'International Tables Vol C Tables 4.2.6.8 and 6.1.1.4'
N N 0.0311 0.0180 'International Tables Vol C Tables 4.2.6.8 and 6.1.1.4'
O O 0.0492 0.0322 'International Tables Vol C Tables 4.2.6.8 and 6.1.1.4'

loop_
_geom_angle_atom_site_label_1
_geom_angle_atom_site_label_2
_geom_angle_atom_site_label_3
_geom_angle
_geom_angle_site_symmetry_1
_geom_angle_site_symmetry_3
_geom_angle_publ_flag
C11 O1 H1O 111.6(18) . . ?
C10 N1 C2 114.76(13) . . ?
C10 N1 H1N 105.3(12) . . ?
C2 N1 H1N 107.1(13) . . ?
N1 C2 C3 107.22(14) . . ?
N1 C2 C4 112.08(14) . . ?
C3 C2 C4 113.33(15) . . ?
N1 C2 H2 108.0 . . ?
C3 C2 H2 108.0 . . ?
C4 C2 H2 108.0 . . ?
N1 C10 C11 109.47(13) . . ?
N1 C10 H10B 109.8 . . ?
C11 C10 H10B 109.8 . . ?
N1 C10 H10A 109.8 . . ?
C11 C10 H10A 109.8 . . ?
H10B C10 H10A 108.2 . . ?
C17 C12 C13 117.7(2) . . ?
C17 C12 C11 120.11(19) . . ?
C13 C12 C11 122.2(2) . . ?
O1 C11 C12 112.39(15) . . ?
O1 C11 C10 106.04(14) . . ?
C12 C11 C10 111.62(14) . . ?
O1 C11 H11 108.9 . . ?
C12 C11 H11 108.9 . . ?
C10 C11 H11 108.9 . . ?
C41 C4 C42 111.32(19) . . ?
C41 C4 C2 113.76(16) . . ?
C42 C4 C2 111.56(16) . . ?
C41 C4 H4 106.6 . . ?
C42 C4 H4 106.6 . . ?
C2 C4 H4 106.6 . . ?
N32 N31 C3 117.16(19) . . ?
N33 N32 N31 173.2(3) . . ?
N31 C3 C2 107.61(15) . . ?
N31 C3 H3B 110.2 . . ?
C2 C3 H3B 110.2 . . ?
N31 C3 H3A 110.2 . . ?
C2 C3 H3A 110.2 . . ?
H3B C3 H3A 108.5 . . ?
C4 C42 H42B 109.5 . . ?
C4 C42 H42A 109.5 . . ?
H42B C42 H42A 109.5 . . ?
C4 C42 H42C 109.5 . . ?
H42B C42 H42C 109.5 . . ?
H42A C42 H42C 109.5 . . ?
C12 C17 C16 121.4(3) . . ?
C12 C17 H16 119.3 . . ?
C16 C17 H16 119.3 . . ?
C15 C16 C17 119.6(3) . . ?
C15 C16 H15 120.2 . . ?
C17 C16 H15 120.2 . . ?
C4 C41 H41A 109.5 . . ?
C4 C41 H41C 109.5 . . ?
H41A C41 H41C 109.5 . . ?
C4 C41 H41B 109.5 . . ?
H41A C41 H41B 109.5 . . ?
H41C C41 H41B 109.5 . . ?
C12 C13 C14 121.1(3) . . ?
C12 C13 H12 119.5 . . ?
C14 C13 H12 119.5 . . ?
C14 C15 C16 119.8(3) . . ?
C14 C15 H14 120.1 . . ?
C16 C15 H14 120.1 . . ?
C15 C14 C13 120.5(3) . . ?
C15 C14 H13 119.8 . . ?
C13 C14 H13 119.8 . . ?

loop_
_geom_bond_atom_site_label_1
_geom_bond_atom_site_label_2
_geom_bond_distance
_geom_bond_site_symmetry_2
_geom_bond_publ_flag
O1 C11 1.413(2) . ?
O1 H1O 0.84(3) . ?
N1 C10 1.467(2) . ?
N1 C2 1.472(2) . ?
N1 H1N 0.88(2) . ?
C2 C3 1.516(2) . ?
C2 C4 1.537(2) . ?
C2 H2 0.9800 . ?
C10 C11 1.517(2) . ?
C10 H10B 0.9700 . ?
C10 H10A 0.9700 . ?
C12 C17 1.364(3) . ?
C12 C13 1.364(3) . ?
C12 C11 1.513(2) . ?
C11 H11 0.9800 . ?
C4 C41 1.508(3) . ?
C4 C42 1.518(3) . ?
C4 H4 0.9800 . ?
N31 N32 1.197(2) . ?
N31 C3 1.477(3) . ?
N32 N33 1.116(3) . ?
C3 H3B 0.9700 . ?
C3 H3A 0.9700 . ?
C42 H42B 0.9600 . ?
C42 H42A 0.9600 . ?
C42 H42C 0.9600 . ?
C17 C16 1.390(3) . ?
C17 H16 0.9300 . ?
C16 C15 1.355(5) . ?
C16 H15 0.9300 . ?
C41 H41A 0.9600 . ?
C41 H41C 0.9600 . ?
C41 H41B 0.9600 . ?
C13 C14 1.384(4) . ?
C13 H12 0.9300 . ?
C15 C14 1.347(5) . ?
C15 H14 0.9300 . ?
C14 H13 0.9300 . ?
